data_2210077
loop_
_publ_author_name
'Kim, Tae-Jeong'
'Lee, Uk'

_publ_section_title
<i>cis</i>-(3-Methylpentane-2,4-dionato-\k^2^<i>O</i>,<i>O</i>')bis(2-phenylpyridine-\k^2^<i>C</i>,<i>N</i>)iridium(III)
_journal_coeditor_code BH2036
_journal_issue 9
_journal_name_full 'Acta Crystallographica Section E'
_journal_page_first m2244
_journal_page_last m2245
_journal_paper_doi 10.1107/S160053680603234X
_journal_volume 62
_journal_year 2006
_chemical_formula_iupac '[Ir (C11 H8 N)2 (C6 H9 O2)]'
_chemical_formula_moiety 'C28 H25 Ir N2 O2'
_chemical_formula_sum 'C28 H25 Ir N2 O2'
_chemical_formula_weight 613.70
_chemical_name_systematic
;
cis-(3-Methylpentane-2,4-dionato-\k^2^O,O')bis(2-phenylpyridine-
\k^2^C,N)iridium(III)
;
_space_group_IT_number 14
_symmetry_cell_setting monoclinic
_symmetry_space_group_name_Hall '-P 2yn'
_symmetry_space_group_name_H-M 'P 1 21/n 1'
_atom_sites_solution_hydrogens geom
_atom_sites_solution_primary direct
_atom_sites_solution_secondary difmap
_audit_creation_method SHELXL97
_cell_angle_alpha 90.00
_cell_angle_beta 91.678(9)
_cell_angle_gamma 90.00
_cell_formula_units_Z 4
_cell_length_a 11.589(2)
_cell_length_b 9.589(2)
_cell_length_c 20.993(2)
_cell_measurement_reflns_used 30
_cell_measurement_temperature 298(2)
_cell_measurement_theta_max 10.4
_cell_measurement_theta_min 9.6
_cell_volume 2331.9(7)
_computing_cell_refinement STADI4
_computing_data_collection 'STADI4 (Stoe & Cie, 1996)'
_computing_data_reduction 'X-RED (Stoe & Cie, 1996)'
_computing_molecular_graphics 'ORTEP-3 (Farrugia, 1997)'
_computing_publication_material SHELXL97
_computing_structure_refinement 'SHELXL97 (Sheldrick, 1997)'
_computing_structure_solution 'SHELXS97 (Sheldrick, 1997)'
_diffrn_ambient_temperature 298(2)
_diffrn_measured_fraction_theta_full 1.000
_diffrn_measured_fraction_theta_max 1.000
_diffrn_measurement_device_type 'Stoe STADI-4 four-circle'
_diffrn_measurement_method \w/2\q
_diffrn_radiation_monochromator graphite
_diffrn_radiation_source 'fine-focus sealed tube'
_diffrn_radiation_type MoK\a
_diffrn_radiation_wavelength 0.71069
_diffrn_reflns_av_R_equivalents 0.0000
_diffrn_reflns_av_sigmaI/netI 0.0401
_diffrn_reflns_limit_h_max 15
_diffrn_reflns_limit_h_min -15
_diffrn_reflns_limit_k_max 12
_diffrn_reflns_limit_k_min 0
_diffrn_reflns_limit_l_max 27
_diffrn_reflns_limit_l_min 0
_diffrn_reflns_number 5327
_diffrn_reflns_theta_full 27.46
_diffrn_reflns_theta_max 27.46
_diffrn_reflns_theta_min 1.94
_diffrn_standards_decay_% 3.5
_diffrn_standards_interval_time 60
_diffrn_standards_number 3
_exptl_absorpt_coefficient_mu 5.754
_exptl_absorpt_correction_T_max 0.5807
_exptl_absorpt_correction_T_min 0.3462
_exptl_absorpt_correction_type numerical
_exptl_absorpt_process_details '(X-SHAPE; Stoe & Cie, 1996)'
_exptl_crystal_colour yellow
_exptl_crystal_density_diffrn 1.748
_exptl_crystal_density_method 'not measured'
_exptl_crystal_description 'tetragonal prism'
_exptl_crystal_F_000 1200
_exptl_crystal_size_max 0.50
_exptl_crystal_size_mid 0.20
_exptl_crystal_size_min 0.13
_refine_diff_density_max 1.374
_refine_diff_density_min -0.712
_refine_ls_extinction_method none
_refine_ls_goodness_of_fit_ref 1.126
_refine_ls_hydrogen_treatment constr
_refine_ls_matrix_type full
_refine_ls_number_parameters 301
_refine_ls_number_reflns 5327
_refine_ls_number_restraints 0
_refine_ls_restrained_S_all 1.126
_refine_ls_R_factor_all 0.0609
_refine_ls_R_factor_gt 0.0364
_refine_ls_shift/su_max 0.000
_refine_ls_shift/su_mean 0.000
_refine_ls_structure_factor_coef Fsqd
_refine_ls_weighting_details 'calc w = 1/[\s^2^(Fo^2^)+(0.0265P)^2^+4.2427P] where P=(Fo^2^+2Fc^2^)/3'
_refine_ls_weighting_scheme calc
_refine_ls_wR_factor_gt 0.0675
_refine_ls_wR_factor_ref 0.0798
_reflns_number_gt 4152
_reflns_number_total 5327
_reflns_threshold_expression I>2\s(I)
_cod_data_source_file bh2036.cif
_cod_data_source_block I
_cod_original_sg_symbol_H-M 'P 21/n'
_cod_database_code 2210077
_cod_database_fobs_code 2210077

loop_
_symmetry_equiv_pos_as_xyz
'x, y, z'
'-x+1/2, y+1/2, -z+1/2'
'-x, -y, -z'
'x-1/2, -y-1/2, z-1/2'

loop_
_atom_site_type_symbol
_atom_site_label
_atom_site_fract_x
_atom_site_fract_y
_atom_site_fract_z
_atom_site_U_iso_or_equiv
_atom_site_adp_type
_atom_site_calc_flag
_atom_site_refinement_flags
_atom_site_occupancy
Ir Ir 0.746468(19) 0.27995(2) 0.069284(10) 0.03230(7) Uani d . 1
O O1 0.6006(3) 0.2090(4) 0.01494(18) 0.0388(9) Uani d . 1
O O2 0.8469(3) 0.1748(5) -0.00019(19) 0.0417(10) Uani d . 1
N N1 0.7580(4) 0.4636(5) 0.0209(2) 0.0405(12) Uani d . 1
N N2 0.7326(4) 0.1074(5) 0.1260(2) 0.0357(11) Uani d . 1
C C1 0.6769(6) 0.5098(7) -0.0213(3) 0.0489(16) Uani d . 1
H H1 0.6141 0.4526 -0.0313 0.059 Uiso calc R 1
C C2 0.6834(7) 0.6376(7) -0.0501(3) 0.0571(19) Uani d . 1
H H2 0.6254 0.6672 -0.0785 0.069 Uiso calc R 1
C C3 0.7773(8) 0.7216(8) -0.0362(4) 0.070(2) Uani d . 1
H H3 0.7841 0.8084 -0.0555 0.083 Uiso calc R 1
C C4 0.8615(7) 0.6750(8) 0.0069(4) 0.060(2) Uani d . 1
H H4 0.9257 0.7303 0.0162 0.072 Uiso calc R 1
C C5 0.8505(6) 0.5450(7) 0.0365(3) 0.0446(16) Uani d . 1
C C6 0.9263(6) 0.4842(7) 0.0861(3) 0.0450(16) Uani d . 1
C C7 1.0297(6) 0.5465(8) 0.1072(4) 0.061(2) Uani d . 1
H H7 1.0517 0.6316 0.0902 0.073 Uiso calc R 1
C C8 1.0991(6) 0.4827(10) 0.1530(4) 0.067(2) Uani d . 1
H H8 1.1675 0.5248 0.1670 0.081 Uiso calc R 1
C C9 1.0664(6) 0.3556(10) 0.1780(3) 0.059(2) Uani d . 1
H H9 1.1130 0.3121 0.2089 0.071 Uiso calc R 1
C C10 0.9643(5) 0.2930(8) 0.1571(3) 0.0479(16) Uani d . 1
H H10 0.9437 0.2073 0.1741 0.058 Uiso calc R 1
C C11 0.8914(5) 0.3556(7) 0.1109(3) 0.0382(14) Uani d . 1
C C12 0.6427(5) 0.3589(7) 0.1345(3) 0.0383(14) Uani d . 1
C C13 0.5984(6) 0.4924(7) 0.1394(3) 0.0508(17) Uani d . 1
H H13 0.6244 0.5616 0.1123 0.061 Uiso calc R 1
C C14 0.5160(7) 0.5253(9) 0.1838(3) 0.063(2) Uani d . 1
H H14 0.4882 0.6161 0.1863 0.076 Uiso calc R 1
C C15 0.4748(7) 0.4236(10) 0.2244(3) 0.069(2) Uani d . 1
H H15 0.4173 0.4452 0.2528 0.082 Uiso calc R 1
C C16 0.5195(6) 0.2915(9) 0.2226(3) 0.0557(18) Uani d . 1
H H16 0.4932 0.2234 0.2502 0.067 Uiso calc R 1
C C17 0.6046(5) 0.2593(7) 0.1792(3) 0.0414(15) Uani d . 1
C C18 0.6584(5) 0.1209(7) 0.1761(3) 0.0359(13) Uani d . 1
C C19 0.6465(6) 0.0110(8) 0.2180(3) 0.0496(17) Uani d . 1
H H19 0.5987 0.0206 0.2525 0.059 Uiso calc R 1
C C20 0.7037(6) -0.1109(8) 0.2094(3) 0.0549(19) Uani d . 1
H H20 0.6951 -0.1841 0.2379 0.066 Uiso calc R 1
C C21 0.7756(6) -0.1262(7) 0.1574(3) 0.0521(17) Uani d . 1
H H21 0.8142 -0.2094 0.1501 0.063 Uiso calc R 1
C C22 0.7871(5) -0.0128(7) 0.1174(3) 0.0425(15) Uani d . 1
H H22 0.8351 -0.0211 0.0829 0.051 Uiso calc R 1
C C23 0.5994(5) 0.1508(7) -0.0392(3) 0.0387(13) Uani d . 1
C C24 0.4787(6) 0.1243(8) -0.0660(3) 0.0583(19) Uani d . 1
H H24A 0.4707 0.0275 -0.0769 0.087 Uiso calc R 1
H H24B 0.4657 0.1801 -0.1035 0.087 Uiso calc R 1
H H24C 0.4234 0.1485 -0.0348 0.087 Uiso calc R 1
C C25 0.6952(6) 0.1102(7) -0.0749(3) 0.0443(15) Uani d . 1
C C26 0.6706(8) 0.0485(12) -0.1411(4) 0.092(3) Uani d . 1
H H26A 0.7389 0.0540 -0.1657 0.138 Uiso calc R 1
H H26B 0.6095 0.1001 -0.1621 0.138 Uiso calc R 1
H H26C 0.6478 -0.0473 -0.1370 0.138 Uiso calc R 1
C C27 0.8091(6) 0.1208(6) -0.0522(3) 0.0391(14) Uani d . 1
C C28 0.9069(6) 0.0589(8) -0.0911(3) 0.061(2) Uani d . 1
H H28A 0.9352 0.1285 -0.1196 0.091 Uiso calc R 1
H H28B 0.8781 -0.0193 -0.1154 0.091 Uiso calc R 1
H H28C 0.9684 0.0287 -0.0628 0.091 Uiso calc R 1

loop_
_atom_site_aniso_label
_atom_site_aniso_U_11
_atom_site_aniso_U_22
_atom_site_aniso_U_33
_atom_site_aniso_U_12
_atom_site_aniso_U_13
_atom_site_aniso_U_23
Ir 0.03008(11) 0.03528(12) 0.03178(11) -0.00597(11) 0.00481(7) -0.00259(11)
O1 0.034(2) 0.040(2) 0.042(2) -0.007(2) 0.0015(17) -0.0055(19)
O2 0.034(2) 0.047(3) 0.045(2) -0.0066(19) 0.0087(18) -0.008(2)
N1 0.044(3) 0.041(3) 0.037(3) -0.007(2) 0.012(2) -0.001(2)
N2 0.028(2) 0.041(3) 0.038(3) -0.002(2) 0.0005(19) 0.002(2)
C1 0.053(4) 0.046(4) 0.048(4) 0.001(3) 0.005(3) 0.007(3)
C2 0.072(5) 0.044(4) 0.057(4) 0.003(4) 0.012(4) 0.012(3)
C3 0.099(7) 0.037(4) 0.073(5) -0.010(5) 0.023(5) 0.007(4)
C4 0.072(5) 0.043(4) 0.066(5) -0.021(4) 0.021(4) -0.004(4)
C5 0.045(4) 0.046(4) 0.045(3) -0.013(3) 0.021(3) -0.012(3)
C6 0.042(4) 0.051(4) 0.043(3) -0.014(3) 0.007(3) -0.014(3)
C7 0.047(4) 0.056(5) 0.080(5) -0.021(4) 0.017(4) -0.021(4)
C8 0.036(4) 0.097(7) 0.069(5) -0.018(4) 0.005(4) -0.027(5)
C9 0.036(4) 0.094(6) 0.048(4) 0.006(4) -0.005(3) -0.017(4)
C10 0.039(3) 0.065(5) 0.040(3) -0.001(3) 0.003(3) -0.010(3)
C11 0.032(3) 0.049(4) 0.034(3) -0.004(3) 0.005(2) -0.011(3)
C12 0.035(3) 0.045(4) 0.035(3) -0.006(3) 0.003(2) -0.009(3)
C13 0.060(4) 0.046(4) 0.047(4) 0.004(3) 0.017(3) -0.003(3)
C14 0.071(5) 0.067(5) 0.052(4) 0.022(4) 0.016(4) -0.003(4)
C15 0.064(5) 0.091(7) 0.052(4) 0.014(5) 0.025(4) -0.008(4)
C16 0.050(4) 0.073(5) 0.044(3) -0.002(4) 0.017(3) 0.000(4)
C17 0.040(3) 0.055(4) 0.029(3) -0.010(3) 0.001(2) -0.006(3)
C18 0.026(3) 0.045(4) 0.036(3) -0.007(3) -0.003(2) 0.000(3)
C19 0.053(4) 0.056(5) 0.039(3) -0.002(4) -0.002(3) 0.010(3)
C20 0.057(4) 0.060(5) 0.048(4) -0.011(4) -0.004(3) 0.019(3)
C21 0.046(4) 0.047(4) 0.063(4) 0.005(3) -0.009(3) 0.015(3)
C22 0.029(3) 0.053(4) 0.046(3) 0.000(3) 0.001(3) 0.005(3)
C23 0.042(3) 0.035(3) 0.039(3) -0.010(3) -0.003(3) 0.002(3)
C24 0.047(4) 0.070(5) 0.058(4) -0.006(4) -0.011(3) -0.004(4)
C25 0.049(4) 0.049(4) 0.035(3) -0.007(3) 0.004(3) -0.002(3)
C26 0.079(6) 0.137(9) 0.060(5) 0.006(6) -0.007(5) -0.037(6)
C27 0.046(4) 0.034(3) 0.038(3) -0.005(3) 0.006(3) 0.000(3)
C28 0.053(4) 0.071(5) 0.060(4) -0.011(4) 0.022(4) -0.022(4)

loop_
_atom_type_symbol
_atom_type_description
_atom_type_scat_dispersion_real
_atom_type_scat_dispersion_imag
_atom_type_scat_source
C C 0.0033 0.0016 'International Tables Vol C Tables 4.2.6.8 and 6.1.1.4'
H H 0.0000 0.0000 'International Tables Vol C Tables 4.2.6.8 and 6.1.1.4'
N N 0.0061 0.0033 'International Tables Vol C Tables 4.2.6.8 and 6.1.1.4'
O O 0.0106 0.0060 'International Tables Vol C Tables 4.2.6.8 and 6.1.1.4'
Ir Ir -1.4442 7.9887 'International Tables Vol C Tables 4.2.6.8 and 6.1.1.4'

loop_
_geom_angle_atom_site_label_1
_geom_angle_atom_site_label_2
_geom_angle_atom_site_label_3
_geom_angle
_geom_angle_publ_flag
C12 Ir C11 94.5(2) yes
C12 Ir N1 93.6(2) yes
C11 Ir N1 80.7(2) yes
C12 Ir N2 81.3(2) yes
C11 Ir N2 96.8(2) yes
N1 Ir N2 174.2(2) yes
C12 Ir O1 90.2(2) yes
C11 Ir O1 173.2(2) yes
N1 Ir O1 94.1(2) yes
N2 Ir O1 88.8(2) yes
C12 Ir O2 173.8(2) yes
C11 Ir O2 90.1(2) yes
N1 Ir O2 91.3(2) yes
N2 Ir O2 94.0(2) yes
O1 Ir O2 85.6(2) yes
C23 O1 Ir 127.7(4) ?
C27 O2 Ir 126.4(4) ?
C1 N1 C5 120.0(6) ?
C1 N1 Ir 123.8(4) ?
C5 N1 Ir 116.0(4) ?
C22 N2 C18 119.5(5) ?
C22 N2 Ir 125.2(4) ?
C18 N2 Ir 115.3(4) ?
N1 C1 C2 122.5(7) ?
N1 C1 H1 118.7 ?
C2 C1 H1 118.7 ?
C1 C2 C3 118.9(8) ?
C1 C2 H2 120.5 ?
C3 C2 H2 120.5 ?
C2 C3 C4 119.1(7) ?
C2 C3 H3 120.5 ?
C4 C3 H3 120.5 ?
C3 C4 C5 120.4(7) ?
C3 C4 H4 119.8 ?
C5 C4 H4 119.8 ?
N1 C5 C4 119.1(7) ?
N1 C5 C6 113.3(6) ?
C4 C5 C6 127.6(6) ?
C7 C6 C11 120.8(7) ?
C7 C6 C5 123.1(7) ?
C11 C6 C5 116.1(5) ?
C8 C7 C6 120.6(7) ?
C8 C7 H7 119.7 ?
C6 C7 H7 119.7 ?
C7 C8 C9 119.6(7) ?
C7 C8 H8 120.2 ?
C9 C8 H8 120.2 ?
C8 C9 C10 120.1(7) ?
C8 C9 H9 120.0 ?
C10 C9 H9 120.0 ?
C9 C10 C11 121.7(7) ?
C9 C10 H10 119.1 ?
C11 C10 H10 119.1 ?
C10 C11 C6 117.2(6) ?
C13 C12 C17 116.8(6) ?
C12 C13 C14 121.6(7) ?
C12 C13 H13 119.2 ?
C14 C13 H13 119.2 ?
C15 C14 C13 120.5(7) ?
C15 C14 H14 119.8 ?
C13 C14 H14 119.8 ?
C16 C15 C14 119.7(7) ?
C16 C15 H15 120.2 ?
C14 C15 H15 120.2 ?
C15 C16 C17 119.8(7) ?
C15 C16 H16 120.1 ?
C17 C16 H16 120.1 ?
C16 C17 C12 121.5(7) ?
C16 C17 C18 122.5(6) ?
C12 C17 C18 116.0(5) ?
C19 C18 N2 119.2(6) ?
C19 C18 C17 127.6(6) ?
N2 C18 C17 113.1(5) ?
C20 C19 C18 120.9(6) ?
C20 C19 H19 119.6 ?
C18 C19 H19 119.6 ?
C19 C20 C21 119.9(6) ?
C19 C20 H20 120.1 ?
C21 C20 H20 120.1 ?
C22 C21 C20 117.5(7) ?
C22 C21 H21 121.3 ?
C20 C21 H21 121.3 ?
N2 C22 C21 123.0(6) ?
N2 C22 H22 118.5 ?
C21 C22 H22 118.5 ?
O1 C23 C25 127.5(5) ?
O1 C23 C24 113.3(6) ?
C25 C23 C24 119.2(6) ?
C23 C24 H24A 109.5 ?
C23 C24 H24B 109.5 ?
H24A C24 H24B 109.5 ?
C23 C24 H24C 109.5 ?
H24A C24 H24C 109.5 ?
H24B C24 H24C 109.5 ?
C27 C25 C23 123.3(6) ?
C27 C25 C26 119.3(6) ?
C23 C25 C26 117.4(6) ?
C25 C26 H26A 109.5 ?
C25 C26 H26B 109.5 ?
H26A C26 H26B 109.5 ?
C25 C26 H26C 109.5 ?
H26A C26 H26C 109.5 ?
H26B C26 H26C 109.5 ?
O2 C27 C25 128.4(6) ?
O2 C27 C28 111.9(6) ?
C25 C27 C28 119.7(6) ?
C27 C28 H28A 109.5 ?
C27 C28 H28B 109.5 ?
H28A C28 H28B 109.5 ?
C27 C28 H28C 109.5 ?
H28A C28 H28C 109.5 ?
H28B C28 H28C 109.5 ?

loop_
_geom_bond_atom_site_label_1
_geom_bond_atom_site_label_2
_geom_bond_distance
_geom_bond_publ_flag
Ir C12 1.997(6) yes
Ir C11 2.005(6) yes
Ir N1 2.039(5) yes
Ir N2 2.048(5) yes
Ir O1 2.123(4) yes
Ir O2 2.144(4) yes
O1 C23 1.266(7) yes
O2 C27 1.275(7) yes
N1 C1 1.348(8) yes
N1 C5 1.358(8) yes
N2 C22 1.329(8) yes
N2 C18 1.383(7) yes
C1 C2 1.369(9) ?
C1 H1 0.9300 ?
C2 C3 1.378(11) ?
C2 H2 0.9300 ?
C3 C4 1.385(11) ?
C3 H3 0.9300 ?
C4 C5 1.400(10) ?
C4 H4 0.9300 ?
C5 C6 1.464(9) ?
C6 C7 1.398(9) ?
C6 C11 1.403(9) ?
C7 C8 1.378(11) ?
C7 H7 0.9300 ?
C8 C9 1.384(12) ?
C8 H8 0.9300 ?
C9 C10 1.386(9) ?
C9 H9 0.9300 ?
C10 C11 1.402(9) ?
C10 H10 0.9300 ?
C12 C13 1.384(9) ?
C12 C17 1.418(8) ?
C13 C14 1.390(9) ?
C13 H13 0.9300 ?
C14 C15 1.389(11) ?
C14 H14 0.9300 ?
C15 C16 1.370(11) ?
C15 H15 0.9300 ?
C16 C17 1.398(8) ?
C16 H16 0.9300 ?
C17 C18 1.469(9) ?
C18 C19 1.382(8) ?
C19 C20 1.358(10) ?
C19 H19 0.9300 ?
C20 C21 1.399(10) ?
C20 H20 0.9300 ?
C21 C22 1.383(9) ?
C21 H21 0.9300 ?
C22 H22 0.9300 ?
C23 C25 1.414(9) ?
C23 C24 1.513(8) ?
C24 H24A 0.9600 ?
C24 H24B 0.9600 ?
C24 H24C 0.9600 ?
C25 C27 1.393(9) ?
C25 C26 1.529(9) ?
C26 H26A 0.9600 ?
C26 H26B 0.9600 ?
C26 H26C 0.9600 ?
C27 C28 1.536(9) ?
C28 H28A 0.9600 ?
C28 H28B 0.9600 ?
C28 H28C 0.9600 ?

loop_
_geom_torsion_atom_site_label_1
_geom_torsion_atom_site_label_2
_geom_torsion_atom_site_label_3
_geom_torsion_atom_site_label_4
_geom_torsion
C12 Ir O1 C23 175.6(5)
N1 Ir O1 C23 81.9(5)
N2 Ir O1 C23 -103.1(5)
O2 Ir O1 C23 -9.1(5)
C11 Ir O2 C27 -166.2(5)
N1 Ir O2 C27 -85.5(5)
N2 Ir O2 C27 97.0(5)
O1 Ir O2 C27 8.5(5)
C12 Ir N1 C1 -80.9(5)
C11 Ir N1 C1 -174.8(5)
O1 Ir N1 C1 9.6(5)
O2 Ir N1 C1 95.3(5)
C12 Ir N1 C5 94.8(4)
C11 Ir N1 C5 0.9(4)
O1 Ir N1 C5 -174.7(4)
O2 Ir N1 C5 -89.0(4)
C12 Ir N2 C22 -177.1(5)
C11 Ir N2 C22 -83.6(5)
O1 Ir N2 C22 92.4(5)
O2 Ir N2 C22 6.9(5)
C12 Ir N2 C18 4.0(4)
C11 Ir N2 C18 97.5(4)
O1 Ir N2 C18 -86.5(4)
O2 Ir N2 C18 -172.0(4)
C5 N1 C1 C2 0.2(10)
Ir N1 C1 C2 175.7(5)
N1 C1 C2 C3 1.1(11)
C1 C2 C3 C4 -0.7(11)
C2 C3 C4 C5 -0.8(12)
C1 N1 C5 C4 -1.7(9)
Ir N1 C5 C4 -177.6(5)
C1 N1 C5 C6 176.0(5)
Ir N1 C5 C6 0.2(7)
C3 C4 C5 N1 2.0(10)
C3 C4 C5 C6 -175.4(7)
N1 C5 C6 C7 176.6(6)
C4 C5 C6 C7 -5.9(10)
N1 C5 C6 C11 -1.7(8)
C4 C5 C6 C11 175.9(6)
C11 C6 C7 C8 -0.2(10)
C5 C6 C7 C8 -178.4(6)
C6 C7 C8 C9 0.3(11)
C7 C8 C9 C10 0.0(11)
C8 C9 C10 C11 -0.4(10)
C9 C10 C11 C6 0.5(9)
C9 C10 C11 Ir 175.5(5)
C7 C6 C11 C10 -0.2(9)
C5 C6 C11 C10 178.1(5)
C7 C6 C11 Ir -175.9(5)
C5 C6 C11 Ir 2.4(7)
C12 Ir C11 C10 90.2(6)
N1 Ir C11 C10 -176.9(6)
N2 Ir C11 C10 8.4(6)
O2 Ir C11 C10 -85.6(5)
C12 Ir C11 C6 -94.7(5)
N1 Ir C11 C6 -1.7(4)
N2 Ir C11 C6 -176.4(4)
O2 Ir C11 C6 89.5(4)
C11 Ir C12 C13 82.0(6)
N1 Ir C12 C13 1.0(6)
N2 Ir C12 C13 178.1(6)
O1 Ir C12 C13 -93.1(6)
C11 Ir C12 C17 -102.5(4)
N1 Ir C12 C17 176.6(4)
N2 Ir C12 C17 -6.3(4)
O1 Ir C12 C17 82.4(4)
C17 C12 C13 C14 -3.2(10)
Ir C12 C13 C14 172.2(5)
C12 C13 C14 C15 -0.6(12)
C13 C14 C15 C16 2.8(12)
C14 C15 C16 C17 -1.1(12)
C15 C16 C17 C12 -2.9(10)
C15 C16 C17 C18 178.1(6)
C13 C12 C17 C16 5.0(9)
Ir C12 C17 C16 -171.1(5)
C13 C12 C17 C18 -176.0(5)
Ir C12 C17 C18 7.9(6)
C22 N2 C18 C19 3.0(8)
Ir N2 C18 C19 -178.0(4)
C22 N2 C18 C17 -179.8(5)
Ir N2 C18 C17 -0.8(6)
C16 C17 C18 C19 -8.7(10)
C12 C17 C18 C19 172.3(6)
C16 C17 C18 N2 174.4(5)
C12 C17 C18 N2 -4.6(7)
N2 C18 C19 C20 -2.1(9)
C17 C18 C19 C20 -178.9(6)
C18 C19 C20 C21 -0.1(10)
C19 C20 C21 C22 1.5(10)
C18 N2 C22 C21 -1.7(9)
Ir N2 C22 C21 179.4(5)
C20 C21 C22 N2 -0.6(10)
Ir O1 C23 C25 4.6(9)
Ir O1 C23 C24 -175.5(4)
O1 C23 C25 C27 4.8(11)
C24 C23 C25 C27 -175.1(6)
O1 C23 C25 C26 -176.8(7)
C24 C23 C25 C26 3.4(10)
Ir O2 C27 C25 -3.6(10)
Ir O2 C27 C28 178.0(4)
C23 C25 C27 O2 -5.3(11)
C26 C25 C27 O2 176.3(7)
C23 C25 C27 C28 173.0(6)
C26 C25 C27 C28 -5.4(10)
